data_7215148
loop_
_publ_author_name
'Liu, Ting'
'Wang, Suna'
'Lu, Jing'
'Dou, Jianmin'
'Niu, Meiju'
'Li, Dacheng'
'Bai, Junfeng'

_publ_section_title
;
 Positional isomeric and substituent effect on the assemblies of a series
 of d10 coordination polymers based upon unsymmetric tricarboxylate acids
 and nitrogen-containing ligands
;
_journal_issue 27
_journal_name_full CrystEngComm
_journal_page_first 5476
_journal_paper_doi 10.1039/c3ce40583d
_journal_volume 15
_journal_year 2013
_chemical_formula_moiety '2(C15 H7 Cd O6), C3 H7 N O, 2(C2 H8 N)'
_chemical_formula_sum 'C37 H37 Cd2 N3 O13'
_chemical_formula_weight 956.50
_chemical_name_systematic
; 
 ? 
;
_space_group_IT_number 14
_symmetry_cell_setting monoclinic
_symmetry_space_group_name_Hall '-P 2ybc'
_symmetry_space_group_name_H-M 'P 1 21/c 1'
_atom_sites_solution_hydrogens geom
_atom_sites_solution_primary direct
_atom_sites_solution_secondary difmap
_audit_creation_method SHELXL-97
_cell_angle_alpha 90.00
_cell_angle_beta 91.974(9)
_cell_angle_gamma 90.00
_cell_formula_units_Z 2
_cell_length_a 13.9411(8)
_cell_length_b 17.0817(12)
_cell_length_c 7.6680(18)
_cell_measurement_reflns_used 1114
_cell_measurement_temperature 121.40(10)
_cell_measurement_theta_max 28.3269
_cell_measurement_theta_min 2.7917
_cell_volume 1825.0(5)
_computing_structure_refinement 'SHELXL-97 (Sheldrick, 1997)'
_computing_structure_solution 'SHELXS-97 (Sheldrick, 1990)'
_diffrn_ambient_temperature 121.40(10)
_diffrn_detector_area_resol_mean 16.2563
_diffrn_measured_fraction_theta_full 0.999
_diffrn_measured_fraction_theta_max 0.999
_diffrn_measurement_device_type 'Xcalibur, Eos, Gemini'
_diffrn_radiation_monochromator graphite
_diffrn_radiation_source 'Enhance (Mo) X-ray Source'
_diffrn_radiation_type 'Mo K\a'
_diffrn_radiation_wavelength 0.7107
_diffrn_reflns_av_R_equivalents 0.0541
_diffrn_reflns_av_sigmaI/netI 0.0910
_diffrn_reflns_limit_h_max 16
_diffrn_reflns_limit_h_min -15
_diffrn_reflns_limit_k_max 20
_diffrn_reflns_limit_k_min -19
_diffrn_reflns_limit_l_max 8
_diffrn_reflns_limit_l_min -9
_diffrn_reflns_number 6619
_diffrn_reflns_theta_full 25.02
_diffrn_reflns_theta_max 25.02
_diffrn_reflns_theta_min 2.80
_exptl_absorpt_coefficient_mu 1.237
_exptl_absorpt_correction_T_max 0.7820
_exptl_absorpt_correction_T_min 0.7322
_exptl_absorpt_correction_type multi-scan
_exptl_absorpt_process_details sadabs
_exptl_crystal_colour colourless
_exptl_crystal_density_diffrn 1.741
_exptl_crystal_density_method 'not measured'
_exptl_crystal_description block
_exptl_crystal_F_000 960
_exptl_crystal_size_max 0.26
_exptl_crystal_size_mid 0.24
_exptl_crystal_size_min 0.20
_refine_diff_density_max 1.299
_refine_diff_density_min -1.656
_refine_diff_density_rms 0.174
_refine_ls_extinction_method none
_refine_ls_goodness_of_fit_ref 1.053
_refine_ls_hydrogen_treatment mixed
_refine_ls_matrix_type full
_refine_ls_number_parameters 273
_refine_ls_number_reflns 3224
_refine_ls_number_restraints 829
_refine_ls_restrained_S_all 1.057
_refine_ls_R_factor_all 0.1512
_refine_ls_R_factor_gt 0.0810
_refine_ls_shift/su_max 0.001
_refine_ls_shift/su_mean 0.000
_refine_ls_structure_factor_coef Fsqd
_refine_ls_weighting_details 'calc w=1/[\s^2^(Fo^2^)+(0.1024P)^2^+20.8486P] where P=(Fo^2^+2Fc^2^)/3'
_refine_ls_weighting_scheme calc
_refine_ls_wR_factor_gt 0.2001
_refine_ls_wR_factor_ref 0.2618
_reflns_number_gt 1736
_reflns_number_total 3224
_reflns_threshold_expression >2sigma(I)
_cod_data_source_file c3ce40583d.cif
_cod_data_source_block 2
_cod_depositor_comments
;
The following automatic conversions were performed:

'_symmetry_cell_setting' value 'Monoclinic' changed to 'monoclinic'
according to
/usr/data/users/saulius/automatic-downloads/retrospective/RSC/lib/dictionaries/cif_core.dic
dictionary named 'cif_core.dic' version 2.4.2 from 2011-04-26.

Automatic conversion script
Id: cif_fix_values 2281 2013-09-26 08:29:07Z andrius 
;
_cod_original_sg_symbol_H-M 'P 2(1)/c'
_cod_database_code 7215148

loop_
_symmetry_equiv_pos_as_xyz
'x, y, z'
'-x, y+1/2, -z+1/2'
'-x, -y, -z'
'x, -y-1/2, z-1/2'

loop_
_atom_site_label
_atom_site_type_symbol
_atom_site_fract_x
_atom_site_fract_y
_atom_site_fract_z
_atom_site_U_iso_or_equiv
_atom_site_adp_type
_atom_site_occupancy
_atom_site_symmetry_multiplicity
_atom_site_calc_flag
_atom_site_refinement_flags
N2 N 0.5452(15) 0.4579(13) 0.014(3) 0.090(6) Uani 0.50 1 d PDU
Cd1 Cd 0.12674(6) 0.52202(5) 0.35893(19) 0.0707(6) Uani 1 1 d U
N1 N 0.1354(15) 0.6208(11) 0.783(3) 0.143(5) Uani 1 1 d DU
H1A H 0.1802 0.5923 0.7296 0.171 Uiso 1 1 calc R
H1B H 0.0803 0.6106 0.7223 0.171 Uiso 1 1 calc R
O1 O 0.0862(6) 0.4716(5) 0.6247(16) 0.0699(17) Uani 1 1 d U
O2 O -0.0231(5) 0.3817(5) 0.6732(13) 0.049(2) Uani 1 1 d U
O3 O 0.0733(5) 0.1024(5) 0.7502(13) 0.054(2) Uani 1 1 d U
O4 O 0.2237(5) 0.0706(4) 0.7314(12) 0.0450(19) Uani 1 1 d U
O5 O 0.7596(5) 0.3820(5) 0.7113(12) 0.048(2) Uani 1 1 d U
O6 O 0.7262(5) 0.4436(5) 0.4667(13) 0.050(2) Uani 1 1 d U
O7 O 0.4052(18) 0.5026(17) -0.051(4) 0.116(6) Uani 0.50 1 d PDU
C1 C 0.0639(8) 0.4023(7) 0.6511(18) 0.043(2) Uani 1 1 d U
C2 C 0.1601(7) 0.1208(6) 0.7205(17) 0.038(2) Uani 1 1 d U
C3 C 0.1388(7) 0.3402(6) 0.6542(17) 0.038(2) Uani 1 1 d U
C4 C 0.1139(7) 0.2619(6) 0.6805(17) 0.038(2) Uani 1 1 d U
H4 H 0.0500 0.2484 0.6945 0.046 Uiso 1 1 calc R
C5 C 0.1846(7) 0.2039(6) 0.6858(17) 0.037(2) Uani 1 1 d U
C6 C 0.2795(7) 0.2252(6) 0.6627(16) 0.036(2) Uani 1 1 d U
H6 H 0.3266 0.1866 0.6636 0.043 Uiso 1 1 calc R
C7 C 0.3059(7) 0.3032(6) 0.6382(16) 0.034(2) Uani 1 1 d U
C8 C 0.2338(7) 0.3597(7) 0.6342(17) 0.040(2) Uani 1 1 d U
H8 H 0.2502 0.4118 0.6177 0.048 Uiso 1 1 calc R
C9 C 0.7014(8) 0.4004(6) 0.5871(18) 0.038(2) Uani 1 1 d U
C10 C 0.6011(7) 0.3707(6) 0.5932(16) 0.031(2) Uani 1 1 d U
C11 C 0.5295(8) 0.4054(6) 0.4913(17) 0.039(2) Uani 1 1 d U
H11 H 0.5462 0.4446 0.4138 0.047 Uiso 1 1 calc R
C12 C 0.4336(7) 0.3842(6) 0.5000(16) 0.033(2) Uani 1 1 d U
H12 H 0.3867 0.4085 0.4298 0.040 Uiso 1 1 calc R
C13 C 0.4093(7) 0.3248(6) 0.6181(16) 0.030(2) Uani 1 1 d U
C14 C 0.4809(7) 0.2873(6) 0.7166(17) 0.035(2) Uani 1 1 d U
H14 H 0.4651 0.2461 0.7895 0.042 Uiso 1 1 calc R
C15 C 0.5755(7) 0.3108(7) 0.7070(17) 0.039(2) Uani 1 1 d U
H15 H 0.6225 0.2866 0.7769 0.047 Uiso 1 1 calc R
C16 C 0.1577(18) 0.7014(12) 0.725(4) 0.139(8) Uani 1 1 d DU
H16A H 0.1056 0.7209 0.6524 0.208 Uiso 1 1 calc R
H16B H 0.2154 0.7008 0.6599 0.208 Uiso 1 1 calc R
H16C H 0.1667 0.7346 0.8251 0.208 Uiso 1 1 calc R
C17 C 0.1225(16) 0.5759(14) 0.947(3) 0.125(7) Uani 1 1 d DU
H17A H 0.1136 0.6117 1.0415 0.187 Uiso 1 1 calc R
H17B H 0.1785 0.5445 0.9714 0.187 Uiso 1 1 calc R
H17C H 0.0673 0.5427 0.9334 0.187 Uiso 1 1 calc R
C19 C 0.4518(16) 0.4444(15) -0.001(3) 0.102(7) Uani 0.50 1 d PDU
H19 H 0.4228 0.3966 0.0211 0.123 Uiso 0.50 1 d PR
C20 C 0.587(2) 0.5345(15) -0.026(5) 0.099(7) Uani 0.50 1 d PDU
H20A H 0.6118 0.5576 0.0807 0.148 Uiso 0.50 1 d PR
H20B H 0.5389 0.5681 -0.0778 0.148 Uiso 0.50 1 d PR
H20C H 0.6383 0.5278 -0.1049 0.148 Uiso 0.50 1 d PR
C21 C 0.6160(19) 0.3976(15) 0.071(4) 0.086(5) Uani 0.50 1 d PDU
H21A H 0.6632 0.4205 0.1490 0.129 Uiso 0.50 1 d PR
H21B H 0.6469 0.3767 -0.0291 0.129 Uiso 0.50 1 d PR
H21C H 0.5833 0.3562 0.1293 0.129 Uiso 0.50 1 d PR

loop_
_atom_site_aniso_label
_atom_site_aniso_U_11
_atom_site_aniso_U_22
_atom_site_aniso_U_33
_atom_site_aniso_U_23
_atom_site_aniso_U_13
_atom_site_aniso_U_12
N2 0.090(8) 0.090(8) 0.089(8) -0.002(7) 0.004(7) -0.013(7)
Cd1 0.0177(5) 0.0194(5) 0.1766(14) -0.0090(6) 0.0268(5) -0.0014(3)
N1 0.133(8) 0.124(8) 0.172(9) -0.004(7) 0.019(7) -0.009(7)
O1 0.029(4) 0.040(4) 0.142(4) -0.030(3) 0.011(4) 0.002(3)
O2 0.021(3) 0.037(4) 0.090(5) 0.000(4) 0.017(3) -0.002(3)
O3 0.034(4) 0.036(4) 0.092(5) -0.002(4) 0.008(4) -0.010(3)
O4 0.029(3) 0.027(3) 0.078(5) 0.005(4) 0.002(3) -0.004(3)
O5 0.026(3) 0.039(4) 0.078(5) 0.004(4) -0.001(4) -0.002(3)
O6 0.030(3) 0.046(4) 0.075(5) 0.006(4) 0.017(3) -0.007(3)
O7 0.116(9) 0.118(9) 0.113(9) -0.002(7) 0.006(7) -0.003(7)
C1 0.026(4) 0.031(4) 0.074(5) -0.009(4) 0.013(4) -0.004(4)
C2 0.023(4) 0.031(4) 0.060(5) 0.002(4) 0.004(4) -0.010(4)
C3 0.023(4) 0.031(4) 0.060(5) -0.007(4) 0.006(4) -0.001(4)
C4 0.021(4) 0.033(4) 0.062(5) -0.005(4) 0.014(4) -0.004(3)
C5 0.022(4) 0.031(4) 0.058(5) -0.001(4) 0.002(4) -0.008(4)
C6 0.023(4) 0.030(4) 0.055(5) -0.002(4) 0.004(4) -0.001(3)
C7 0.021(4) 0.029(4) 0.052(5) -0.002(4) 0.005(4) -0.002(3)
C8 0.022(4) 0.030(4) 0.068(5) -0.004(4) 0.010(4) -0.003(3)
C9 0.028(4) 0.027(4) 0.061(5) -0.001(4) 0.008(4) 0.004(4)
C10 0.020(4) 0.025(4) 0.049(5) -0.001(4) 0.007(4) -0.001(3)
C11 0.031(4) 0.028(4) 0.059(5) 0.001(4) 0.008(4) -0.003(4)
C12 0.020(4) 0.026(4) 0.055(5) -0.002(4) 0.004(4) 0.001(3)
C13 0.021(4) 0.026(4) 0.045(5) -0.004(4) 0.004(4) -0.001(3)
C14 0.021(4) 0.029(4) 0.055(5) 0.005(4) 0.007(4) -0.006(3)
C15 0.021(4) 0.035(4) 0.061(5) 0.004(4) -0.003(4) 0.000(4)
C16 0.138(11) 0.129(11) 0.151(11) 0.000(9) 0.025(9) -0.005(9)
C17 0.123(10) 0.135(10) 0.115(10) -0.001(8) -0.008(8) 0.015(8)
C19 0.103(9) 0.103(9) 0.102(9) 0.000(7) 0.007(7) -0.004(7)
C20 0.101(9) 0.095(9) 0.101(9) 0.005(7) 0.003(7) -0.004(7)
C21 0.086(8) 0.088(8) 0.084(8) -0.003(7) 0.005(7) -0.004(7)

loop_
_atom_type_symbol
_atom_type_description
_atom_type_scat_dispersion_real
_atom_type_scat_dispersion_imag
_atom_type_scat_source
C C 0.0033 0.0016 'International Tables Vol C Tables 4.2.6.8 and 6.1.1.4'
H H 0.0000 0.0000 'International Tables Vol C Tables 4.2.6.8 and 6.1.1.4'
O O 0.0106 0.0060 'International Tables Vol C Tables 4.2.6.8 and 6.1.1.4'
N N 0.0061 0.0033 'International Tables Vol C Tables 4.2.6.8 and 6.1.1.4'
Cd Cd -0.8075 1.2024 'International Tables Vol C Tables 4.2.6.8 and 6.1.1.4'

loop_
_geom_angle_atom_site_label_1
_geom_angle_atom_site_label_2
_geom_angle_atom_site_label_3
_geom_angle
_geom_angle_site_symmetry_1
_geom_angle_site_symmetry_3
O7 N2 C19 144(2) 3_665 .
O7 N2 C20 35(2) 3_665 .
C19 N2 C20 122.2(13) . .
O7 N2 C21 87(2) 3_665 .
C19 N2 C21 123.3(14) . .
C20 N2 C21 114.5(13) . .
O7 N2 C19 47.6(17) 3_665 3_665
C19 N2 C19 101.2(16) . 3_665
C20 N2 C19 24.3(17) . 3_665
C21 N2 C19 134.0(18) . 3_665
O7 N2 C20 128(3) 3_665 3_665
C19 N2 C20 16.1(13) . 3_665
C20 N2 C20 110.5(16) . 3_665
C21 N2 C20 133.5(18) . 3_665
C19 N2 C20 87.7(18) 3_665 3_665
O2 Cd1 O1 101.5(3) 3_566 .
O2 Cd1 O4 148.6(3) 3_566 4_565
O1 Cd1 O4 106.4(3) . 4_565
O2 Cd1 O5 84.2(3) 3_566 3_666
O1 Cd1 O5 130.6(3) . 3_666
O4 Cd1 O5 88.4(3) 4_565 3_666
O2 Cd1 O3 115.5(3) 3_566 4_565
O1 Cd1 O3 83.8(3) . 4_565
O4 Cd1 O3 55.0(3) 4_565 4_565
O5 Cd1 O3 138.0(3) 3_666 4_565
O2 Cd1 O6 114.3(3) 3_566 3_666
O1 Cd1 O6 80.5(3) . 3_666
O4 Cd1 O6 84.6(3) 4_565 3_666
O5 Cd1 O6 53.7(3) 3_666 3_666
O3 Cd1 O6 129.8(3) 4_565 3_666
O2 Cd1 C2 138.8(3) 3_566 4_565
O1 Cd1 C2 93.5(3) . 4_565
O4 Cd1 C2 27.0(3) 4_565 4_565
O5 Cd1 C2 114.3(3) 3_666 4_565
O3 Cd1 C2 28.2(3) 4_565 4_565
O6 Cd1 C2 105.9(3) 3_666 4_565
O2 Cd1 C9 102.8(3) 3_566 3_666
O1 Cd1 C9 106.6(4) . 3_666
O4 Cd1 C9 82.8(3) 4_565 3_666
O5 Cd1 C9 27.3(3) 3_666 3_666
O3 Cd1 C9 137.6(3) 4_565 3_666
O6 Cd1 C9 26.8(3) 3_666 3_666
C2 Cd1 C9 109.4(3) 4_565 3_666
C16 N1 C17 140(2) . .
C1 O1 Cd1 124.9(10) . .
C1 O2 Cd1 113.6(7) . 3_566
C2 O3 Cd1 89.7(7) . 4_566
C2 O4 Cd1 94.3(7) . 4_566
C9 O5 Cd1 94.2(7) . 3_666
C9 O6 Cd1 89.2(7) . 3_666
C20 O7 N2 103(4) 3_665 3_665
C20 O7 C19 32(3) 3_665 .
N2 O7 C19 96(3) 3_665 .
C20 O7 C21 142(4) 3_665 3_665
N2 O7 C21 58.3(19) 3_665 3_665
C19 O7 C21 154(2) . 3_665
O1 C1 O2 121.9(10) . .
O1 C1 C3 120.1(10) . .
O2 C1 C3 118.0(10) . .
O4 C2 O3 120.0(10) . .
O4 C2 C5 120.5(9) . .
O3 C2 C5 119.4(10) . .
O4 C2 Cd1 58.7(6) . 4_566
O3 C2 Cd1 62.1(6) . 4_566
C5 C2 Cd1 167.1(9) . 4_566
C8 C3 C4 119.4(10) . .
C8 C3 C1 120.2(10) . .
C4 C3 C1 120.4(9) . .
C3 C4 C5 120.3(10) . .
C6 C5 C4 118.9(10) . .
C6 C5 C2 119.9(10) . .
C4 C5 C2 121.1(9) . .
C5 C6 C7 121.5(10) . .
C8 C7 C6 118.1(9) . .
C8 C7 C13 121.5(9) . .
C6 C7 C13 120.4(9) . .
C3 C8 C7 121.7(10) . .
O6 C9 O5 121.3(11) . .
O6 C9 C10 120.8(11) . .
O5 C9 C10 117.9(11) . .
O6 C9 Cd1 64.1(6) . 3_666
O5 C9 Cd1 58.4(6) . 3_666
C10 C9 Cd1 166.2(8) . 3_666
C11 C10 C15 118.2(9) . .
C11 C10 C9 119.8(10) . .
C15 C10 C9 121.9(10) . .
C10 C11 C12 122.6(11) . .
C11 C12 C13 118.1(10) . .
C14 C13 C12 119.9(9) . .
C14 C13 C7 120.4(10) . .
C12 C13 C7 119.7(9) . .
C15 C14 C13 120.4(11) . .
C14 C15 C10 120.6(10) . .
C20 C19 O7 43(4) 3_665 .
C20 C19 N2 132(4) 3_665 .
O7 C19 N2 113.1(16) . .
C20 C19 N2 61(3) 3_665 3_665
O7 C19 N2 36.5(15) . 3_665
N2 C19 N2 78.8(16) . 3_665
C19 C20 O7 105(6) 3_665 3_665
C19 C20 N2 95(4) 3_665 .
O7 C20 N2 42(2) 3_665 .
C19 C20 N2 32(3) 3_665 3_665
O7 C20 N2 97(3) 3_665 3_665
N2 C20 N2 69.5(16) . 3_665
N2 C21 O7 35.1(13) . 3_665

loop_
_geom_bond_atom_site_label_1
_geom_bond_atom_site_label_2
_geom_bond_distance
_geom_bond_site_symmetry_2
N2 O7 1.00(4) 3_665
N2 C19 1.323(9) .
N2 C20 1.470(10) .
N2 C21 1.481(9) .
N2 C19 1.67(4) 3_665
N2 C20 1.85(5) 3_665
Cd1 O2 2.198(8) 3_566
Cd1 O1 2.301(12) .
Cd1 O4 2.319(8) 4_565
Cd1 O5 2.355(8) 3_666
Cd1 O3 2.393(9) 4_565
Cd1 O6 2.479(9) 3_666
Cd1 C2 2.708(11) 4_565
Cd1 C9 2.757(11) 3_666
N1 C16 1.483(10) .
N1 C17 1.489(10) .
O1 C1 1.242(14) .
O2 C1 1.279(12) .
O2 Cd1 2.198(8) 3_566
O3 C2 1.279(12) .
O3 Cd1 2.393(9) 4_566
O4 C2 1.234(13) .
O4 Cd1 2.319(8) 4_566
O5 C9 1.269(15) .
O5 Cd1 2.355(8) 3_666
O6 C9 1.241(14) .
O6 Cd1 2.479(9) 3_666
O7 C20 0.87(4) 3_665
O7 N2 1.00(4) 3_665
O7 C19 1.241(10) .
O7 C21 1.74(4) 3_665
C1 C3 1.489(15) .
C2 C5 1.485(15) .
C2 Cd1 2.708(11) 4_566
C3 C8 1.379(14) .
C3 C4 1.398(15) .
C4 C5 1.398(15) .
C5 C6 1.390(14) .
C6 C7 1.397(15) .
C7 C8 1.392(14) .
C7 C13 1.502(14) .
C9 C10 1.490(14) .
C9 Cd1 2.757(11) 3_666
C10 C11 1.380(15) .
C10 C15 1.398(15) .
C11 C12 1.390(14) .
C12 C13 1.410(15) .
C13 C14 1.386(15) .
C14 C15 1.383(14) .
C19 C20 0.69(5) 3_665
C19 N2 1.67(4) 3_665
C20 C19 0.69(5) 3_665
C20 O7 0.87(4) 3_665
C20 N2 1.85(5) 3_665
C21 O7 1.74(4) 3_665
